data_1006049
loop_
_publ_author_name
'Caldes, M T'
'Navarro, J M'
'Perez, F'
'Carrera, M'
'Fontcuberta, J'
'Casan-Pastor, N'
'Miravitlles, C'
'Obradors, X'
'Rodriguez-Carjaval, J'
'Gonzalez-Calbet, J M'
'Vallet-Regi, M'
'Garcia, A'
'Fuertes, A'

_publ_section_title
;
Electron microscopy, neutron diffraction and physical properties
ofBi~4~Sr~8~Cu~5~O~19+y~
;
_journal_coden_ASTM CMATEX
_journal_issue 5
_journal_name_full 'Chemistry of Materials (1,1989-'
_journal_page_first 844
_journal_page_last 852
_journal_paper_doi 10.1021/cm00017a020
_journal_volume 3
_journal_year 1991
_chemical_formula_structural 'Bi4 Sr7.86 Cu5 O19.06'
_chemical_formula_sum 'Bi4 Cu5 O19.06 Sr7.86'
_chemical_name_systematic
;
Bismuth strontium copper oxide (4/7.9/5/19.1)
;
_space_group_IT_number 69
_symmetry_cell_setting orthorhombic
_symmetry_Int_Tables_number 69
_symmetry_space_group_name_Hall '-F 2 2'
_symmetry_space_group_name_H-M 'F m m m'
_cell_angle_alpha 90
_cell_angle_beta 90
_cell_angle_gamma 90
_cell_formula_units_Z 8
_cell_length_a 5.3671(1)
_cell_length_b 33.9719(6)
_cell_length_c 24.0722(4)
_cell_volume 4389.1
_refine_ls_R_factor_all 0.014
_cod_database_code 1006049

loop_
_symmetry_equiv_pos_as_xyz
x,y,z
x,-y,-z
-x,y,-z
-x,-y,z
-x,-y,-z
-x,y,z
x,-y,z
x,y,-z
x,1/2+y,1/2+z
1/2+x,y,1/2+z
1/2+x,1/2+y,z
x,1/2-y,1/2-z
1/2+x,-y,1/2-z
1/2+x,1/2-y,-z
-x,1/2+y,1/2-z
1/2-x,y,1/2-z
1/2-x,1/2+y,-z
-x,1/2-y,1/2+z
1/2-x,-y,1/2+z
1/2-x,1/2-y,z
-x,1/2-y,1/2-z
1/2-x,-y,1/2-z
1/2-x,1/2-y,-z
-x,1/2+y,1/2+z
1/2-x,y,1/2+z
1/2-x,1/2+y,z
x,1/2-y,1/2+z
1/2+x,-y,1/2+z
1/2+x,1/2-y,z
x,1/2+y,1/2-z
1/2+x,y,1/2-z
1/2+x,1/2+y,-z

loop_
_atom_site_label
_atom_site_type_symbol
_atom_site_symmetry_multiplicity
_atom_site_Wyckoff_symbol
_atom_site_fract_x
_atom_site_fract_y
_atom_site_fract_z
_atom_site_occupancy
_atom_site_attached_hydrogens
_atom_site_calc_flag
Bi1 Bi3+ 16 m 0. 0.2883(2) 0.1889(2) 1. 0 d
Bi2 Bi3+ 16 m 0. 0.1343(1) 0.1909(3) 1. 0 d
Sr1 Sr2+ 16 m 0. 0.2112(2) 0.0741(2) 1. 0 d
Sr2 Sr2+ 16 m 0. 0.0573(2) 0.0855(3) 0.930(16) 0 d
Sr3 Sr2+ 16 m 0. 0.3652(2) 0.0783(3) 1. 0 d
Sr4 Sr2+ 16 m 0. 0.4455(2) 0.1961(3) 1. 0 d
Cu1 Cu2+ 8 h 0. 0.4422(2) 0. 1. 0 d
Cu2 Cu2+ 8 h 0. 0.1339(2) 0. 1. 0 d
Cu3 Cu2+ 8 h 0. 0.2901(3) 0. 1. 0 d
Cu4 Cu2+ 8 i 0. 0.5 0.0833(3) 1. 0 d
Cu5 Cu2+ 8 i 0. 0. 0.1947(3) 1. 0 d
O1 O2- 16 m 0. 0.1351(2) 0.1047(3) 1. 0 d
O2 O2- 16 m 0.5 0.2093(2) 0.1026(3) 1. 0 d
O3 O2- 16 m 0. 0.0740(2) 0.1963(3) 1. 0 d
O4 O2- 16 m 0.5 0.0562(2) 0.0813(3) 0.842(18) 0 d
O5 O2- 32 p 0.3825(17) 0.2753(3) 0.1835(4) 0.5 0 d
O6 O2- 32 p 0.4018(16) 0.1329(3) 0.1845(4) 0.5 0 d
O7 O2- 16 o 0.235(2) 0.0932(3) 0. 0.620(16) 0 d
O8 O2- 16 o 0.2541(16) 0.1711(2) 0. 1. 0 d
O9 O2- 8 e 0.25 0.25 0. 1. 0 d
O10 O2- 16 n 0.2394(17) 0. 0.1392(4) 0.796(16) 0 d
O11 O2- 8 d 0.25 0. 0.25 1. 0 d
O12 O2- 8 g 0.3575 0. 0. 0.544(20) 0 d

loop_
_atom_type_symbol
_atom_type_oxidation_number
Bi3+ 3.000
Sr2+ 2.000
Cu2+ 2.080
O2- -2.000
